data_9017045
loop_
_publ_author_name
'Yang, H.'
'Downs, R. T.'
'Evans, S. H.'
'Pinch, W. W.'

_publ_section_title
;
 Lavinskyite, K(LiCu)Cu6(Si4O11)2(OH)4, isotypic with plancheite, a new mineral
 from the Wessels mine, Kalahari Manganese Fields, South Africa
;
_journal_name_full 'American Mineralogist'
_journal_page_first 525
_journal_page_last 530
_journal_volume 99
_journal_year 2014
_chemical_compound_source 'Wessels mine, Kalahari Manganese Fields, South Africa'
_chemical_formula_sum 'Cu6.55 H4 K Li Mg0.45 O26 Si8'
_chemical_name_mineral Lavinskyite
_space_group_IT_number 60
_space_group_name_Hall '-P 2b 2ac'
_space_group_name_H-M_alt 'P c n b'
_symmetry_space_group_name_H-M 'P c n b'
_cell_angle_alpha 90
_cell_angle_beta 90
_cell_angle_gamma 90
_cell_formula_units_Z 4
_cell_length_a 19.046
_cell_length_b 20.377
_cell_length_c 5.2497
_cell_volume 2037.410
_database_code_amcsd 0020034
_exptl_crystal_density_diffrn 3.644
_cod_data_source_file inputs/fixed/downloads/05/05676.cif
_cod_data_source_block 05676
_cod_original_cell_volume 2037.411
_cod_original_formula_sum 'K Li Cu6.55 Mg.45 Si8 O26 H4'
_cod_database_code 9017045

loop_
_space_group_symop_operation_xyz
x,y,z
x,1/2+y,-z
-x,1/2-y,z
1/2-x,y,1/2+z
1/2+x,-y,1/2-z
1/2+x,1/2-y,1/2+z
1/2-x,1/2+y,1/2-z
-x,-y,-z

loop_
_atom_site_aniso_label
_atom_site_aniso_U_11
_atom_site_aniso_U_22
_atom_site_aniso_U_33
_atom_site_aniso_U_12
_atom_site_aniso_U_13
_atom_site_aniso_U_23
KA 0.02000 0.02790 0.02380 -0.00940 0.00000 0.00000
CuM1 0.00920 0.00960 0.00650 -0.00285 -0.00239 0.00292
MgM1 0.00920 0.00960 0.00650 -0.00285 -0.00239 0.00292
CuM2 0.00940 0.01169 0.00771 -0.00220 -0.00182 0.00302
CuM3 0.00951 0.01220 0.00585 -0.00343 -0.00187 0.00271
CuM4 0.01170 0.00740 0.02440 0.00010 -0.00740 0.00030
Si1 0.00770 0.00680 0.00510 -0.00090 -0.00070 0.00010
Si2 0.00790 0.00680 0.00500 -0.00040 0.00000 0.00020
Si3 0.00680 0.00750 0.00510 -0.00110 0.00030 0.00040
Si4 0.00880 0.00750 0.00480 -0.00070 -0.00020 0.00020
O1 0.01020 0.00750 0.00870 -0.00160 -0.00100 -0.00010
O2 0.01280 0.00810 0.00760 -0.00200 0.00030 0.00160
O3 0.01080 0.00780 0.00710 -0.00330 -0.00170 -0.00020
O4 0.01460 0.01170 0.00870 -0.00220 -0.00220 0.00040
O5 0.00820 0.01510 0.01480 -0.00350 -0.00220 0.00000
O6 0.01580 0.00890 0.00860 0.00060 0.00400 0.00010
O7 0.01610 0.01020 0.00810 -0.00220 -0.00410 0.00070
O8 0.00710 0.00900 0.02060 -0.00090 0.00180 -0.00070
O9 0.01520 0.01080 0.00690 -0.00270 0.00440 -0.00160
O10 0.01690 0.00870 0.00680 -0.00310 -0.00320 0.00130
O11 0.01510 0.01720 0.01600 0.00590 -0.00280 -0.00190
O-h12 0.01380 0.01100 0.01340 -0.00490 -0.00330 0.00250
O-h13 0.00810 0.00950 0.00690 -0.00110 -0.00020 0.00140

loop_
_atom_site_label
_atom_site_fract_x
_atom_site_fract_y
_atom_site_fract_z
_atom_site_occupancy
_atom_site_U_iso_or_equiv
_atom_site_type_symbol
_atom_site_attached_hydrogens
KA 0.50000 0.25000 0.97250 1.00000 0.02390 K 0
LiM4 0.20810 0.30110 0.81400 0.50000 0.06100 Li 0
CuM1 0.45964 0.00661 0.25459 0.77500 0.00846 Cu 0
MgM1 0.45964 0.00661 0.25459 0.22500 0.00846 Mg 0
CuM2 0.37544 0.02733 0.77970 1.00000 0.00960 Cu 0
CuM3 0.29265 0.05186 0.29637 1.00000 0.00918 Cu 0
CuM4 0.25019 0.30433 0.70605 0.50000 0.01450 Cu 0
Si1 0.64168 0.10879 0.92937 1.00000 0.00656 Si 0
Si2 0.56233 0.12204 0.43146 1.00000 0.00660 Si 0
Si3 0.40602 0.15778 0.47509 1.00000 0.00648 Si 0
Si4 0.32834 0.18205 0.98224 1.00000 0.00701 Si 0
O1 0.62791 0.03106 0.91920 1.00000 0.00880 O 0
O2 0.54587 0.04545 0.43190 1.00000 0.00950 O 0
O3 0.38089 0.08254 0.46530 1.00000 0.00860 O 0
O4 0.29968 0.10819 0.99860 1.00000 0.01160 O 0
O5 0.72370 0.12728 0.95520 1.00000 0.01270 O 0
O6 0.59839 0.14424 0.16380 1.00000 0.01110 O 0
O7 0.61253 0.14322 0.66770 1.00000 0.01150 O 0
O8 0.49132 0.16592 0.46160 1.00000 0.01220 O 0
O9 0.38343 0.19134 0.74180 1.00000 0.01100 O 0
O10 0.37822 0.19824 0.23060 1.00000 0.01080 O 0
O11 0.27090 0.23876 0.95970 1.00000 0.01610 O 0
O-h12 0.46093 0.06030 0.94340 1.00000 0.01270 O 0
O-h13 0.28510 0.00195 0.61920 1.00000 0.00820 O 0
H1 0.27400 -0.03200 0.59300 1.00000 0.04000 H 0
H2 0.46900 0.09600 0.91600 1.00000 0.04000 H 0

loop_
_cod_changelog_entry_id
_cod_changelog_entry_author
_cod_changelog_entry_date
_cod_changelog_entry_text
1
;cod-tools version 3.8.0
Id: cif_guess_AMCSD_atom_types 9581 2023-05-17 12:35:41Z saulius
;
2023-05-23T09:25:27+03:00
;Derived atom types and hydrogen counts
from atom names that follow the AMCSD naming convention
(Wat == water, O-H == hydroxyl).
;

loop_
_cod_related_entry_id
_cod_related_entry_database
_cod_related_entry_code
1 AMCSD 0020034
